data_7121253
loop_
_publ_author_name
'Han, Yong-Shen'
'Hill, Anthony F.'
'Kong, Richard Y.'

_publ_section_title
;
 An unusual alkylidyne homologation.
;
_journal_issue 18
_journal_name_full 'Chemical communications (Cambridge, England)'
_journal_page_first 2292
_journal_page_last 2295
_journal_paper_doi 10.1039/c8cc00119g
_journal_volume 54
_journal_year 2018
_chemical_absolute_configuration ad
_chemical_formula_moiety 'C26 H48 Cl3 O P2 W, C H Cl3'
_chemical_formula_sum 'C27 H49 Cl6 O P2 W'
_chemical_formula_weight 848.15
_chemical_properties_physical Air-sensitive,Moisture-sensitive,Hygroscopic,Heat-sensitive,Oxygen-sensitive
_space_group_crystal_system orthorhombic
_space_group_IT_number 19
_space_group_name_Hall 'P 2ac 2ab'
_space_group_name_H-M_alt 'P 21 21 21'
_symmetry_space_group_name_Hall 'P 2ac 2ab'
_symmetry_space_group_name_H-M 'P 21 21 21'
_atom_sites_solution_hydrogens geom
_audit_creation_date 2017-11-27
_audit_creation_method
;
Olex2 1.2
(compiled 2017.03.28 svn.r3405 for OlexSys, GUI svn.r5337)
;
_audit_update_record
;
2017-12-06 deposited with the CCDC.
2018-02-05 downloaded from the CCDC.
;
_cell_angle_alpha 90
_cell_angle_beta 90
_cell_angle_gamma 90
_cell_formula_units_Z 4
_cell_length_a 12.31677(14)
_cell_length_b 14.9414(3)
_cell_length_c 18.7844(3)
_cell_measurement_reflns_used 27027
_cell_measurement_temperature 150.00(10)
_cell_measurement_theta_max 73.5500
_cell_measurement_theta_min 3.7480
_cell_volume 3456.89(10)
_computing_cell_refinement 'CrysAlisPro 1.171.38.46 (Rigaku OD, 2015)'
_computing_data_collection 'CrysAlisPro 1.171.38.46 (Rigaku OD, 2015)'
_computing_data_reduction 'CrysAlisPro 1.171.38.46 (Rigaku OD, 2015)'
_computing_molecular_graphics 'Olex2 (Dolomanov et al., 2009)'
_computing_publication_material 'Olex2 (Dolomanov et al., 2009)'
_computing_structure_refinement 'ShelXL (Sheldrick, 2015)'
_diffrn_ambient_environment N~2~
_diffrn_ambient_temperature 150.00(10)
_diffrn_detector 'CCD plate'
_diffrn_detector_area_resol_mean 8.1297
_diffrn_detector_type EosS2
_diffrn_measured_fraction_theta_full 1.000
_diffrn_measured_fraction_theta_max 0.996
_diffrn_measurement_details
;
List of Runs (angles in degrees, time in seconds):

  # Type    Start    End  Width  t~exp~   \w     \q     \k     \f   Frames
#--------------------------------------------------------------------------
  1  \w    -54.00  30.00   1.00    5.00    --  -37.04  57.00-180.00   84
  2  \w      1.00  76.00   1.00    5.00    --   37.04 -99.00 -90.00   75
  3  \w     10.00 105.00   1.00    5.00    --   37.04  77.00   0.00   95
  4  \w     10.00 105.00   1.00    5.00    --   37.04  77.00  30.00   95
  5  \w    -32.00  56.00   1.00    5.00    --   37.04 -38.00 -90.00   88
  6  \w      1.00  76.00   1.00    5.00    --   37.04 -99.00 -30.00   75
  7  \w    -31.00  64.00   1.00    5.00    --   37.04 -77.00-180.00   95
  8  \w      1.00  76.00   1.00    5.00    --   37.04 -99.00-120.00   75
  9  \w    -32.00 106.00   1.00    5.00    --   37.04   0.00-150.00  138
 10  \w    -31.00  64.00   1.00    5.00    --   37.04 -77.00 120.00   95
 11  \w     23.00  90.00   1.00    5.00    --   37.04-125.00  60.00   67
 12  \w     18.00 106.00   1.00    5.00    --   37.04  38.00  90.00   88
 13  \w     20.00 104.00   1.00    5.00    --   37.04  57.00-150.00   84
 14  \w      3.00  32.00   1.00    5.00    --   37.04  90.00 111.64   29
 15  \w     18.00 106.00   1.00    5.00    --   37.04  38.00 -60.00   88
 16  \w     20.00 104.00   1.00    5.00    --   37.04  57.00 150.00   84
 17  \w      1.00  27.00   1.00    5.00    --   37.04  93.00  19.10   26
 18  \w     41.00 116.00   1.00   20.00    --  111.00-111.00 -90.00   75
 19  \w     43.00 138.00   1.00   20.00    --  111.00 -77.00 -60.00   95
 20  \w     41.00 116.00   1.00   20.00    --  111.00-111.00 120.00   75
 21  \w     41.00 116.00   1.00   20.00    --  111.00-111.00  90.00   75
 22  \w     41.00 136.00   1.00   20.00    --  111.00 -25.00  90.00   95
 23  \w     42.00 146.00   1.00   20.00    --  111.00 -92.00 -90.00  104
 24  \w     92.00 178.00   1.00   20.00    --  111.00  38.00 -30.00   86
 25  \w     43.00 138.00   1.00   20.00    --  111.00 -77.00  90.00   95
 26  \w     41.00 116.00   1.00   20.00    --  111.00-111.00 -60.00   75
 27  \w     43.00 138.00   1.00   20.00    --  111.00 -77.00 -90.00   95
 28  \w     57.00 150.00   1.00   20.00    --  111.00 178.00-180.00   93
 29  \w     40.00 145.00   1.00   20.00    --  111.00 -17.00-173.32  105
 30  \w     40.00 140.00   1.00   20.00    --  111.00 -19.00 -67.48  100
 31  \w     43.00 128.00   1.00   20.00    --  111.00 -51.00 120.25   85
 32  \w     41.00 116.00   1.00   20.00    --  111.00-111.00-150.00   75
 33  \w     91.00 178.00   1.00   20.00    --  111.00  64.00 -90.00   87
 34  \w     42.00 130.00   1.00   20.00    --  111.00 -38.00 120.00   88
 35  \w     43.00 138.00   1.00   20.00    --  111.00 -77.00 150.00   95
 36  \w    100.00 178.00   1.00   20.00    --  111.00 111.00  60.00   78
 37  \w     41.00 116.00   1.00   20.00    --  111.00-111.00-180.00   75
 38  \w     43.00 128.00   1.00   20.00    --  111.00 -54.00 -41.16   85
 39  \w     43.00 136.00   1.00   20.00    --  111.00 -77.00-120.00   93
 40  \w     94.00 121.00   1.00   20.00    --  111.00  77.00   0.00   27
 41  \w    136.00 164.00   1.00   20.00    --  111.00  77.00   0.00   28
 42  \w     84.00 153.00   1.00   20.00    --  111.00  77.00 -30.00   69
 43  \w     45.00 102.00   1.00   20.00    --  111.00 -64.00 150.00   57
 44  \w    104.00 172.00   1.00   20.00    --  111.00  25.00 -90.00   68
 45  \w    102.00 130.00   1.00   20.00    --  111.00 -38.00-150.00   28
 46  \w     99.00 138.00   1.00   20.00    --  111.00   0.00-120.00   39
 47  \w     52.00  79.00   1.00   20.00    --  111.00 -64.00   0.00   27
 48  \w     45.00 111.00   1.00   20.00    --  111.00-111.00  30.00   66
 49  \w     92.00 139.00   1.00   20.00    --  111.00 178.00  60.00   47
 50  \w     48.00  94.00   1.00   20.00    --  111.00 -38.00-150.00   46
 51  \w    133.00 160.00   1.00   20.00    --  111.00  -2.00 -26.71   27
 52  \w     47.00 130.00   1.00   20.00    --  111.00 -38.00 -30.00   83
 53  \w     57.00  95.00   1.00   20.00    --  111.00 178.00-150.00   38
 54  \w     43.00  91.00   1.00   20.00    --  111.00  -2.00 -26.71   48
 55  \w     84.00 111.00   1.00   20.00    --  111.00 -92.00  30.00   27
 56  \w    103.00 131.00   1.00   20.00    --  111.00  77.00-180.00   28
 57  \w    105.00 141.00   1.00   20.00    --  111.00 178.00-120.00   36
 58  \w     86.00 126.00   1.00   20.00    --  111.00 -45.00  81.89   40
 59  \w     95.00 122.00   1.00   20.00    --  111.00  50.00 -60.00   27
 60  \w    148.00 178.00   1.00   20.00    --  111.00  64.00-120.00   30
 61  \w     93.00 120.00   1.00   20.00    --  111.00 -64.00 -30.00   27
 62  \w     72.00  99.00   1.00   20.00    --  111.00 -77.00-150.00   27
 63  \w     43.00  70.00   1.00   20.00    --  111.00 -45.00  81.89   27
;
_diffrn_measurement_device 'four-circle diffractometer'
_diffrn_measurement_device_type 'SuperNova, Dual, Cu at zero, EosS2'
_diffrn_measurement_method '\w scans'
_diffrn_orient_matrix_type 'CrysAlisPro convention (1999,Acta A55,543-557)'
_diffrn_orient_matrix_UB_11 -0.0596003000
_diffrn_orient_matrix_UB_12 0.0368185000
_diffrn_orient_matrix_UB_13 0.0658804000
_diffrn_orient_matrix_UB_21 0.0519121000
_diffrn_orient_matrix_UB_22 0.0924739000
_diffrn_orient_matrix_UB_23 -0.0125576000
_diffrn_orient_matrix_UB_31 -0.0969862000
_diffrn_orient_matrix_UB_32 0.0268189000
_diffrn_orient_matrix_UB_33 -0.0471960000
_diffrn_radiation_monochromator mirror
_diffrn_radiation_probe x-ray
_diffrn_radiation_type CuK\a
_diffrn_radiation_wavelength 1.54184
_diffrn_reflns_av_R_equivalents 0.0480
_diffrn_reflns_av_unetI/netI 0.0216
_diffrn_reflns_Laue_measured_fraction_full 1.000
_diffrn_reflns_Laue_measured_fraction_max 0.996
_diffrn_reflns_limit_h_max 15
_diffrn_reflns_limit_h_min -15
_diffrn_reflns_limit_k_max 18
_diffrn_reflns_limit_k_min -17
_diffrn_reflns_limit_l_max 22
_diffrn_reflns_limit_l_min -23
_diffrn_reflns_number 70148
_diffrn_reflns_point_group_measured_fraction_full 1.000
_diffrn_reflns_point_group_measured_fraction_max 0.995
_diffrn_reflns_theta_full 67.684
_diffrn_reflns_theta_max 74.033
_diffrn_reflns_theta_min 3.780
_diffrn_source 'micro-focus sealed X-ray tube'
_diffrn_source_type 'SuperNova (Cu) X-ray Source'
_exptl_absorpt_coefficient_mu 11.486
_exptl_absorpt_correction_T_max 0.82147
_exptl_absorpt_correction_T_min 0.81568
_exptl_absorpt_correction_type multi-scan
_exptl_absorpt_process_details
;
CrysAlisPro 1.171.38.46 (Rigaku Oxford Diffraction, 2015)
Spherical absorption correction
 using equivalent radius and absorption coefficient.
Empirical absorption correction using spherical harmonics,
 implemented in SCALE3 ABSPACK scaling algorithm.
;
_exptl_crystal_colour yellow
_exptl_crystal_colour_primary yellow
_exptl_crystal_density_diffrn 1.630
_exptl_crystal_description block
_exptl_crystal_F_000 1700
_exptl_crystal_recrystallization_method 'Re-crystallisation from solvent: chloroform'
_exptl_crystal_size_max 0.227
_exptl_crystal_size_mid 0.081
_exptl_crystal_size_min 0.064
_refine_diff_density_max 0.751
_refine_diff_density_min -1.139
_refine_diff_density_rms 0.103
_refine_ls_abs_structure_details
;
 Flack x determined using 2743 quotients [(I+)-(I-)]/[(I+)+(I-)]
 (Parsons, Flack and Wagner, Acta Cryst. B69 (2013) 249-259).
;
_refine_ls_abs_structure_Flack -0.028(6)
_refine_ls_extinction_method none
_refine_ls_goodness_of_fit_ref 1.076
_refine_ls_hydrogen_treatment constr
_refine_ls_matrix_type full
_refine_ls_number_parameters 418
_refine_ls_number_reflns 6981
_refine_ls_number_restraints 84
_refine_ls_restrained_S_all 1.071
_refine_ls_R_factor_all 0.0524
_refine_ls_R_factor_gt 0.0502
_refine_ls_shift/su_max 0.000
_refine_ls_shift/su_mean 0.000
_refine_ls_structure_factor_coef Fsqd
_refine_ls_weighting_details 'w=1/[\s^2^(Fo^2^)+(0.0433P)^2^+14.2806P] where P=(Fo^2^+2Fc^2^)/3'
_refine_ls_weighting_scheme calc
_refine_ls_wR_factor_gt 0.1187
_refine_ls_wR_factor_ref 0.1204
_reflns_Friedel_coverage 0.788
_reflns_Friedel_fraction_full 1.000
_reflns_Friedel_fraction_max 0.994
_reflns_number_gt 6703
_reflns_number_total 6981
_reflns_threshold_expression 'I > 2\s(I)'
_cod_data_source_file c8cc00119g2.cif
_cod_data_source_block rk18_scaled-copy
_cod_depositor_comments 'Adding full bibliography for 7121252--7121255.cif.'
_cod_database_code 7121253
_shelx_shelxl_version_number 2016/6
_chemical_oxdiff_formula C33H59Cl3SiO2P2W
_shelx_space_group_comment
;
The symmetry employed for this shelxl refinement is uniquely defined
by the following loop, which should always be used as a source of
symmetry information in preference to the above space-group names.
They are only intended as comments.
;
_reflns_odcompleteness_completeness 98.89
_reflns_odcompleteness_iscentric 1
_reflns_odcompleteness_theta 74.33
_olex2_refinement_description
;
1. Fixed Uiso
 At 1.2 times of:
  All C(H) groups, All C(H,H) groups
2. Rigid bond restraints
 C20, C15, C19, C18, C17, C16
 with sigma for 1-2 distances of 0.005 and sigma for 1-3 distances of 0.005
3. Uiso/Uaniso restraints and constraints
Uanis(Cl4) = Uanis(O1) = Uanis(O1A) = Uanis(Cl4A)
4. Rigid body (RIGU) restrains
 C26, C24, C25, C21, C23, C22, C126, C124, C125, C121, C123, C122
 with sigma for 1-2 distances of 0.001 and sigma for 1-3 distances of 0.001
5. Others
 Sof(C101)=Sof(H10A)=Sof(H10B)=Sof(C102)=Sof(H10C)=Sof(H10D)=1-FVAR(1)
 Sof(C1)=Sof(H1A)=Sof(H1B)=Sof(C2)=Sof(H2A)=Sof(H2B)=FVAR(1)
 Sof(C126)=Sof(H12A)=Sof(H12B)=Sof(C124)=Sof(H12C)=Sof(H12D)=Sof(C125)=
 Sof(H12E)=Sof(H12F)=Sof(C121)=Sof(H121)=Sof(C123)=Sof(H12G)=Sof(H12H)=
 Sof(C122)=Sof(H12I)=Sof(H12J)=1-FVAR(2)
 Sof(C26)=Sof(H26A)=Sof(H26B)=Sof(C24)=Sof(H24A)=Sof(H24B)=Sof(C25)=Sof(H25A)=
 Sof(H25B)=Sof(C21)=Sof(H21)=Sof(C23)=Sof(H23A)=Sof(H23B)=Sof(C22)=Sof(H22A)=
 Sof(H22B)=FVAR(2)
 Sof(W1A)=Sof(O1A)=Sof(Cl4A)=1-FVAR(3)
 Sof(W1)=Sof(Cl4)=Sof(O1)=FVAR(3)
6.a Ternary CH refined with riding coordinates:
 C27(H27), C15(H15), C3(H3), C21(H21), C121(H121), C9(H9)
6.b Secondary CH2 refined with riding coordinates:
 C1(H1A,H1B), C2(H2A,H2B), C20(H20A,H20B), C7(H7A,H7B), C19(H19A,H19B), C8(H8A,
 H8B), C5(H5A,H5B), C6(H6A,H6B), C4(H4A,H4B), C18(H18A,H18B), C17(H17A,H17B),
 C16(H16A,H16B), C26(H26A,H26B), C24(H24A,H24B), C25(H25A,H25B), C23(H23A,H23B),
  C22(H22A,H22B), C101(H10A,H10B), C102(H10C,H10D), C126(H12A,H12B), C124(H12C,
 H12D), C125(H12E,H12F), C123(H12G,H12H), C122(H12I,H12J), C14(H14A,H14B),
 C13(H13A,H13B), C10(H10E,H10F), C12(H12K,H12L), C11(H11A,H11B)
;
_ins_header
;
TITL RK18_scaled in P2(1)2(1)2(1) 
REM P2(1)2(1)2(1) (#19 in standard setting)
CELL 1.54184  12.316774  14.941407  18.784379  90.0000  90.0000  90.0000
ZERR    4.00   0.000145   0.000281   0.000331   0.0000   0.0000   0.0000
LATT -1
SYMM -x+1/2,-y, z+1/2 
SYMM -x, y+1/2,-z+1/2 
SYMM  x+1/2,-y+1/2,-z 
SFAC C H O Si P Cl W
UNIT 132.00 236.00 8.00 4.00 8.00 12.00 4.00
TREF
HKLF 4
END
;
_olex2_submission_special_instructions 'No special instructions were received'
_oxdiff_exptl_absorpt_empirical_details
;
Empirical correction (ABSPACK) includes:
- Absorption correction using spherical harmonics
- Frame scaling
;
_oxdiff_exptl_absorpt_empirical_full_max 2.456
_oxdiff_exptl_absorpt_empirical_full_min 0.513

loop_
_space_group_symop_operation_xyz
'x, y, z'
'-x+1/2, -y, z+1/2'
'x+1/2, -y+1/2, -z'
'-x, y+1/2, -z+1/2'

loop_
_atom_site_label
_atom_site_type_symbol
_atom_site_fract_x
_atom_site_fract_y
_atom_site_fract_z
_atom_site_U_iso_or_equiv
_atom_site_adp_type
_atom_site_occupancy
_atom_site_site_symmetry_order
_atom_site_calc_flag
_atom_site_refinement_flags_posn
_atom_site_refinement_flags_adp
_atom_site_refinement_flags_occupancy
_atom_site_disorder_assembly
_atom_site_disorder_group
W1 W -0.52402(18) -0.36594(13) -0.63810(13) 0.0464(4) Uani 0.746(9) 1 d . . P A 1
Cl4 Cl -0.4758(8) -0.2776(6) -0.5337(3) 0.0586(10) Uani 0.746(9) 1 d . . P A 1
P1 P -0.6703(2) -0.42652(18) -0.55194(14) 0.0463(6) Uani 1 1 d . . . . .
P2 P -0.6674(2) -0.2468(2) -0.6568(2) 0.0753(12) Uani 1 1 d . . . . .
Cl2 Cl -0.3928(3) -0.2892(3) -0.7047(2) 0.0763(10) Uani 1 1 d . . . . .
Cl3 Cl -0.3926(3) -0.4744(3) -0.5994(2) 0.0869(12) Uani 1 1 d . . . . .
Cl7 Cl -1.0952(3) -0.3310(3) -0.5933(2) 0.0860(10) Uani 1 1 d . . . . .
Cl5 Cl -1.1071(4) -0.3382(4) -0.7452(3) 0.1163(17) Uani 1 1 d . . . . .
Cl6 Cl -1.0945(5) -0.4997(3) -0.6643(3) 0.1208(19) Uani 1 1 d . . . . .
C27 C -1.1424(11) -0.3934(9) -0.6663(7) 0.068(3) Uani 1 1 d . . . . .
H27 H -1.221814 -0.395994 -0.663588 0.082 Uiso 1 1 calc R . . . .
C1 C -0.797(2) -0.370(2) -0.5787(17) 0.050(7) Uani 0.51(3) 1 d . . P A 1
H1A H -0.821069 -0.391248 -0.624768 0.060 Uiso 0.51(3) 1 calc R . P A 1
H1B H -0.854004 -0.381276 -0.544191 0.060 Uiso 0.51(3) 1 calc R . P A 1
C2 C -0.7732(18) -0.2665(16) -0.5825(12) 0.051(7) Uani 0.51(3) 1 d . . P A 1
H2A H -0.745101 -0.245495 -0.537275 0.062 Uiso 0.51(3) 1 calc R . P A 1
H2B H -0.839370 -0.233864 -0.593064 0.062 Uiso 0.51(3) 1 calc R . P A 1
C20 C -0.5515(10) -0.0853(9) -0.6565(7) 0.070(3) Uani 1 1 d . U . . .
H20A H -0.566739 -0.074721 -0.706445 0.084 Uiso 1 1 calc R . . . .
H20B H -0.487876 -0.123289 -0.653380 0.084 Uiso 1 1 calc R . . . .
C7 C -0.700(2) -0.6929(12) -0.6251(12) 0.117(7) Uani 1 1 d . . . . .
H7A H -0.703342 -0.684946 -0.676280 0.140 Uiso 1 1 calc R . . . .
H7B H -0.653358 -0.743724 -0.615741 0.140 Uiso 1 1 calc R . . . .
C15 C -0.6457(15) -0.1316(11) -0.6231(12) 0.119(7) Uani 1 1 d . U . . .
H15 H -0.614770 -0.145203 -0.576311 0.143 Uiso 1 1 calc R . . . .
C3 C -0.7245(13) -0.5365(10) -0.5757(9) 0.079(4) Uani 1 1 d . . . . .
H3 H -0.744144 -0.522578 -0.625035 0.094 Uiso 1 1 calc R . . . .
C19 C -0.528(2) 0.0038(12) -0.6197(14) 0.145(8) Uani 1 1 d . U . . .
H19A H -0.495865 -0.009132 -0.573809 0.174 Uiso 1 1 calc R . . . .
H19B H -0.474189 0.035215 -0.647686 0.174 Uiso 1 1 calc R . . . .
C8 C -0.645(2) -0.6053(11) -0.5910(15) 0.138(9) Uani 1 1 d . . . . .
H8A H -0.607830 -0.621775 -0.547287 0.166 Uiso 1 1 calc R . . . .
H8B H -0.591117 -0.581846 -0.623760 0.166 Uiso 1 1 calc R . . . .
C5 C -0.879(2) -0.6442(16) -0.5820(14) 0.148(10) Uani 1 1 d . . . . .
H5A H -0.932790 -0.668313 -0.549331 0.177 Uiso 1 1 calc R . . . .
H5B H -0.917826 -0.627431 -0.624996 0.177 Uiso 1 1 calc R . . . .
C6 C -0.808(2) -0.7145(16) -0.6000(15) 0.145(10) Uani 1 1 d . . . . .
H6A H -0.843441 -0.750154 -0.636530 0.175 Uiso 1 1 calc R . . . .
H6B H -0.800631 -0.752457 -0.558391 0.175 Uiso 1 1 calc R . . . .
C4 C -0.8366(13) -0.5606(12) -0.5498(12) 0.100(6) Uani 1 1 d . . . . .
H4A H -0.834785 -0.567522 -0.498473 0.119 Uiso 1 1 calc R . . . .
H4B H -0.885883 -0.511883 -0.560744 0.119 Uiso 1 1 calc R . . . .
C18 C -0.613(2) 0.0610(15) -0.6087(14) 0.150(8) Uani 1 1 d . U . . .
H18A H -0.636783 0.085395 -0.653934 0.180 Uiso 1 1 calc R . . . .
H18B H -0.589372 0.110289 -0.578920 0.180 Uiso 1 1 calc R . . . .
C17 C -0.710(3) 0.0118(18) -0.5721(15) 0.177(12) Uani 1 1 d . U . . .
H17A H -0.693243 0.003810 -0.521974 0.212 Uiso 1 1 calc R . . . .
H17B H -0.774097 0.049091 -0.575355 0.212 Uiso 1 1 calc R . . . .
C16 C -0.733(2) -0.0720(19) -0.6021(18) 0.175(13) Uani 1 1 d . U . . .
H16A H -0.777018 -0.061475 -0.643988 0.210 Uiso 1 1 calc R . . . .
H16B H -0.777686 -0.104259 -0.568372 0.210 Uiso 1 1 calc R . . . .
C26 C -0.618(3) -0.214(3) -0.8111(17) 0.084(9) Uani 0.57(2) 1 d . U P A 1
H26A H -0.547306 -0.236930 -0.797882 0.101 Uiso 0.57(2) 1 calc R . P A 1
H26B H -0.618794 -0.150153 -0.803699 0.101 Uiso 0.57(2) 1 calc R . P A 1
C24 C -0.755(3) -0.201(2) -0.9068(17) 0.093(8) Uani 0.57(2) 1 d . U P A 1
H24A H -0.756292 -0.136916 -0.898490 0.112 Uiso 0.57(2) 1 calc R . P A 1
H24B H -0.770768 -0.211008 -0.956728 0.112 Uiso 0.57(2) 1 calc R . P A 1
C25 C -0.641(3) -0.236(3) -0.8912(15) 0.103(9) Uani 0.57(2) 1 d . U P A 1
H25A H -0.588070 -0.205756 -0.921265 0.124 Uiso 0.57(2) 1 calc R . P A 1
H25B H -0.636842 -0.299442 -0.899749 0.124 Uiso 0.57(2) 1 calc R . P A 1
C21 C -0.704(2) -0.2574(18) -0.7650(17) 0.072(6) Uani 0.57(2) 1 d . U P A 1
H21 H -0.701683 -0.321449 -0.776113 0.086 Uiso 0.57(2) 1 calc R . P A 1
C23 C -0.836(3) -0.242(3) -0.865(2) 0.111(9) Uani 0.57(2) 1 d . U P A 1
H23A H -0.838229 -0.305696 -0.874928 0.133 Uiso 0.57(2) 1 calc R . P A 1
H23B H -0.906449 -0.216820 -0.876964 0.133 Uiso 0.57(2) 1 calc R . P A 1
C22 C -0.812(2) -0.226(2) -0.7863(18) 0.099(9) Uani 0.57(2) 1 d . U P A 1
H22A H -0.817915 -0.163019 -0.776083 0.118 Uiso 0.57(2) 1 calc R . P A 1
H22B H -0.865974 -0.257412 -0.757958 0.118 Uiso 0.57(2) 1 calc R . P A 1
C101 C -0.775(3) -0.337(2) -0.557(2) 0.053(8) Uani 0.49(3) 1 d . . P A 2
H10A H -0.842294 -0.359521 -0.536660 0.063 Uiso 0.49(3) 1 calc R . P A 2
H10B H -0.751595 -0.286545 -0.528364 0.063 Uiso 0.49(3) 1 calc R . P A 2
C102 C -0.7942(15) -0.3076(16) -0.6309(16) 0.055(7) Uani 0.49(3) 1 d . . P A 2
H10C H -0.856736 -0.268287 -0.633462 0.065 Uiso 0.49(3) 1 calc R . P A 2
H10D H -0.806424 -0.358583 -0.661926 0.065 Uiso 0.49(3) 1 calc R . P A 2
C126 C -0.643(3) -0.225(3) -0.7942(17) 0.059(8) Uani 0.43(2) 1 d . U P A 2
H12A H -0.583691 -0.184061 -0.784847 0.070 Uiso 0.43(2) 1 calc R . P A 2
H12B H -0.614001 -0.285121 -0.797873 0.070 Uiso 0.43(2) 1 calc R . P A 2
C124 C -0.792(3) -0.261(4) -0.8809(16) 0.077(9) Uani 0.43(2) 1 d . U P A 2
H12C H -0.763697 -0.321341 -0.884932 0.092 Uiso 0.43(2) 1 calc R . P A 2
H12D H -0.826184 -0.245041 -0.925570 0.092 Uiso 0.43(2) 1 calc R . P A 2
C125 C -0.703(3) -0.198(3) -0.8653(18) 0.077(9) Uani 0.43(2) 1 d . U P A 2
H12E H -0.731776 -0.138174 -0.860896 0.093 Uiso 0.43(2) 1 calc R . P A 2
H12F H -0.651349 -0.198729 -0.904314 0.093 Uiso 0.43(2) 1 calc R . P A 2
C121 C -0.730(2) -0.220(3) -0.7317(14) 0.059(7) Uani 0.43(2) 1 d . U P A 2
H121 H -0.756394 -0.158257 -0.727898 0.070 Uiso 0.43(2) 1 calc R . P A 2
C123 C -0.878(2) -0.256(3) -0.8178(15) 0.071(8) Uani 0.43(2) 1 d . U P A 2
H12G H -0.907755 -0.195765 -0.814765 0.085 Uiso 0.43(2) 1 calc R . P A 2
H12H H -0.937005 -0.297139 -0.826636 0.085 Uiso 0.43(2) 1 calc R . P A 2
C122 C -0.823(2) -0.279(2) -0.7507(14) 0.064(7) Uani 0.43(2) 1 d . U P A 2
H12I H -0.797172 -0.340020 -0.753963 0.077 Uiso 0.43(2) 1 calc R . P A 2
H12J H -0.876005 -0.276583 -0.712455 0.077 Uiso 0.43(2) 1 calc R . P A 2
C14 C -0.7477(14) -0.4299(13) -0.4085(8) 0.086(5) Uani 1 1 d . . . . .
H14A H -0.778759 -0.489389 -0.412649 0.103 Uiso 1 1 calc R . . . .
H14B H -0.801776 -0.386941 -0.424031 0.103 Uiso 1 1 calc R . . . .
C13 C -0.7169(18) -0.4115(13) -0.3304(8) 0.099(6) Uani 1 1 d . . . . .
H13A H -0.694904 -0.349442 -0.325769 0.118 Uiso 1 1 calc R . . . .
H13B H -0.780324 -0.420480 -0.300655 0.118 Uiso 1 1 calc R . . . .
C9 C -0.6490(11) -0.4230(9) -0.4547(7) 0.063(3) Uani 1 1 d . . . . .
H9 H -0.624747 -0.361328 -0.446676 0.076 Uiso 1 1 calc R . . . .
C10 C -0.5549(12) -0.4771(13) -0.4289(7) 0.085(5) Uani 1 1 d . . . . .
H10E H -0.490949 -0.461850 -0.456469 0.102 Uiso 1 1 calc R . . . .
H10F H -0.570081 -0.540134 -0.436433 0.102 Uiso 1 1 calc R . . . .
C12 C -0.6283(16) -0.4694(17) -0.3045(8) 0.114(7) Uani 1 1 d . . . . .
H12K H -0.652708 -0.531129 -0.303447 0.137 Uiso 1 1 calc R . . . .
H12L H -0.608713 -0.452152 -0.256407 0.137 Uiso 1 1 calc R . . . .
C11 C -0.5320(17) -0.4616(19) -0.3515(8) 0.134(9) Uani 1 1 d . . . . .
H11A H -0.477719 -0.504374 -0.335997 0.161 Uiso 1 1 calc R . . . .
H11B H -0.501316 -0.402201 -0.345996 0.161 Uiso 1 1 calc R . . . .
O1 O -0.5782(11) -0.4359(10) -0.7080(8) 0.0586(10) Uani 0.746(9) 1 d . . P A 1
W1A W -0.5157(5) -0.3567(6) -0.6183(5) 0.0602(18) Uani 0.254(9) 1 d . . P A 2
O1A O -0.472(7) -0.267(5) -0.546(4) 0.0586(10) Uani 0.254(9) 1 d . . P A 2
Cl4A Cl -0.5959(12) -0.4525(10) -0.7198(8) 0.0586(10) Uani 0.254(9) 1 d . . P A 2

loop_
_atom_site_aniso_label
_atom_site_aniso_U_11
_atom_site_aniso_U_22
_atom_site_aniso_U_33
_atom_site_aniso_U_23
_atom_site_aniso_U_13
_atom_site_aniso_U_12
W1 0.0443(6) 0.0523(6) 0.0425(9) 0.0025(6) 0.0049(6) 0.0031(4)
Cl4 0.0567(17) 0.067(3) 0.052(3) -0.0050(17) -0.007(2) -0.0199(19)
P1 0.0440(13) 0.0497(14) 0.0453(13) 0.0083(11) 0.0070(11) 0.0047(11)
P2 0.0300(13) 0.078(2) 0.118(3) 0.054(2) 0.0107(15) 0.0055(13)
Cl2 0.0489(16) 0.085(2) 0.094(2) 0.0254(18) 0.0224(16) -0.0007(15)
Cl3 0.0636(19) 0.084(2) 0.113(3) 0.033(2) 0.0251(19) 0.0330(17)
Cl7 0.074(2) 0.093(2) 0.091(2) -0.020(2) -0.0070(19) 0.0036(19)
Cl5 0.104(3) 0.153(5) 0.092(3) 0.015(3) 0.021(2) 0.034(3)
Cl6 0.128(4) 0.077(3) 0.157(5) -0.016(3) 0.028(4) 0.018(3)
C27 0.060(7) 0.069(8) 0.076(8) -0.014(6) -0.002(6) 0.002(6)
C1 0.036(12) 0.045(18) 0.068(18) 0.020(14) 0.012(11) 0.006(11)
C2 0.049(12) 0.055(14) 0.049(13) 0.000(10) -0.002(9) 0.011(10)
C20 0.054(6) 0.073(7) 0.082(9) -0.004(6) -0.007(5) 0.003(5)
C7 0.17(2) 0.076(11) 0.107(15) -0.007(11) 0.038(16) -0.020(12)
C15 0.129(12) 0.068(7) 0.160(17) 0.040(9) 0.087(13) 0.035(7)
C3 0.081(10) 0.071(8) 0.085(10) -0.013(7) 0.025(8) -0.026(7)
C19 0.176(17) 0.083(10) 0.17(2) -0.051(12) 0.009(18) 0.011(9)
C8 0.17(2) 0.059(10) 0.19(2) -0.021(12) 0.042(19) 0.005(11)
C5 0.17(2) 0.121(18) 0.15(2) -0.018(17) -0.020(18) -0.074(19)
C6 0.18(3) 0.091(15) 0.16(2) -0.032(15) 0.01(2) -0.048(17)
C4 0.064(9) 0.093(12) 0.141(16) -0.006(11) 0.000(10) -0.022(9)
C18 0.20(2) 0.109(14) 0.14(2) -0.044(14) -0.019(16) 0.046(11)
C17 0.24(3) 0.133(16) 0.16(2) 0.010(14) 0.07(2) 0.117(16)
C16 0.101(15) 0.174(19) 0.25(4) -0.02(2) 0.078(18) 0.048(11)
C26 0.078(11) 0.11(2) 0.062(12) 0.008(10) -0.023(9) -0.034(13)
C24 0.117(15) 0.073(15) 0.090(13) 0.007(12) -0.051(11) 0.000(11)
C25 0.119(15) 0.13(2) 0.064(11) 0.001(11) -0.039(10) 0.019(13)
C21 0.062(10) 0.067(13) 0.086(12) 0.019(11) -0.025(9) -0.014(9)
C23 0.108(14) 0.103(19) 0.122(15) 0.044(13) -0.057(11) 0.004(13)
C22 0.066(10) 0.11(2) 0.116(14) 0.050(13) -0.039(10) -0.017(10)
C101 0.054(17) 0.033(15) 0.07(2) 0.003(12) 0.038(15) -0.007(11)
C102 0.022(9) 0.067(14) 0.075(17) -0.001(14) -0.003(10) 0.010(8)
C126 0.055(10) 0.08(2) 0.037(10) -0.008(10) 0.003(7) -0.011(10)
C124 0.050(12) 0.14(3) 0.039(9) 0.000(12) 0.002(8) -0.013(13)
C125 0.051(11) 0.14(2) 0.040(9) 0.006(12) 0.002(9) -0.015(12)
C121 0.047(11) 0.091(17) 0.038(9) 0.000(10) 0.000(7) -0.005(10)
C123 0.047(10) 0.13(2) 0.040(10) 0.001(11) 0.001(7) -0.011(11)
C122 0.051(10) 0.100(19) 0.041(9) 0.000(10) 0.000(8) -0.011(11)
C14 0.087(11) 0.116(13) 0.056(8) 0.003(8) 0.017(7) 0.019(9)
C13 0.132(16) 0.104(13) 0.060(8) -0.015(9) 0.017(9) 0.018(12)
C9 0.064(7) 0.067(7) 0.059(7) 0.001(6) 0.007(6) -0.001(6)
C10 0.066(9) 0.138(14) 0.050(7) 0.026(8) 0.005(6) 0.018(9)
C12 0.107(14) 0.19(2) 0.040(7) -0.002(10) 0.007(8) 0.021(15)
C11 0.099(13) 0.25(3) 0.055(9) 0.017(12) -0.007(9) 0.029(17)
O1 0.0567(17) 0.067(3) 0.052(3) -0.0050(17) -0.007(2) -0.0199(19)
W1A 0.0253(13) 0.112(4) 0.043(3) 0.037(2) 0.0076(16) 0.015(2)
O1A 0.0567(17) 0.067(3) 0.052(3) -0.0050(17) -0.007(2) -0.0199(19)
Cl4A 0.0567(17) 0.067(3) 0.052(3) -0.0050(17) -0.007(2) -0.0199(19)

loop_
_atom_type_symbol
_atom_type_description
_atom_type_scat_dispersion_real
_atom_type_scat_dispersion_imag
_atom_type_scat_source
C C 0.0181 0.0091 'International Tables Vol C Tables 4.2.6.8 and 6.1.1.4'
H H 0.0000 0.0000 'International Tables Vol C Tables 4.2.6.8 and 6.1.1.4'
Cl Cl 0.3639 0.7018 'International Tables Vol C Tables 4.2.6.8 and 6.1.1.4'
O O 0.0492 0.0322 'International Tables Vol C Tables 4.2.6.8 and 6.1.1.4'
P P 0.2955 0.4335 'International Tables Vol C Tables 4.2.6.8 and 6.1.1.4'
W W -5.4734 5.5774 'International Tables Vol C Tables 4.2.6.8 and 6.1.1.4'

loop_
_exptl_crystal_face_index_h
_exptl_crystal_face_index_k
_exptl_crystal_face_index_l
_exptl_crystal_face_perp_dist
1 -3 -12 0.0322
0 3 12 0.0313
4 -4 -10 0.0543
5 -2 9 0.0659
-7 4 -3 0.0692
0 10 -2 0.0238
0 -10 2 0.0404

loop_
_geom_angle_atom_site_label_1
_geom_angle_atom_site_label_2
_geom_angle_atom_site_label_3
_geom_angle
Cl4 W1 P1 81.70(19)
Cl4 W1 P2 84.3(3)
P2 W1 P1 81.19(11)
Cl2 W1 Cl4 89.8(2)
Cl2 W1 P1 170.42(15)
Cl2 W1 P2 93.61(13)
Cl2 W1 Cl3 91.56(14)
Cl3 W1 Cl4 87.6(3)
Cl3 W1 P1 92.50(13)
Cl3 W1 P2 170.34(18)
O1 W1 Cl4 171.2(5)
O1 W1 P1 89.7(5)
O1 W1 P2 92.8(5)
O1 W1 Cl2 98.6(5)
O1 W1 Cl3 94.5(5)
C1 P1 W1 104.9(9)
C3 P1 W1 114.6(5)
C3 P1 C1 92.2(13)
C3 P1 C101 112.3(12)
C3 P1 C9 108.6(7)
C3 P1 W1A 122.1(5)
C101 P1 W1A 101.8(9)
C9 P1 W1 120.7(4)
C9 P1 C1 112.1(11)
C9 P1 C101 97.2(12)
C9 P1 W1A 111.9(5)
C2 P2 W1 105.3(6)
C2 P2 C21 123.1(11)
C15 P2 W1 120.3(7)
C15 P2 C2 89.6(9)
C15 P2 C21 115.7(10)
C15 P2 C102 118.9(9)
C15 P2 W1A 112.9(7)
C21 P2 W1 103.4(9)
C102 P2 W1A 102.8(7)
C121 P2 C15 97.6(15)
C121 P2 C102 87.1(13)
C121 P2 W1A 136.7(13)
Cl5 C27 Cl7 109.2(8)
Cl6 C27 Cl7 111.4(8)
Cl6 C27 Cl5 111.9(8)
C2 C1 P1 107.8(19)
C1 C2 P2 108.1(17)
C15 C20 C19 111.2(16)
C6 C7 C8 116.2(19)
C20 C15 P2 113.7(11)
C16 C15 P2 123.9(18)
C16 C15 C20 113.9(16)
C8 C3 P1 116.0(13)
C8 C3 C4 120.9(15)
C4 C3 P1 118.1(12)
C18 C19 C20 118(2)
C3 C8 C7 112(2)
C6 C5 C4 120(2)
C5 C6 C7 119(2)
C5 C4 C3 113.2(18)
C19 C18 C17 111(2)
C16 C17 C18 113(2)
C17 C16 C15 121(3)
C21 C26 C25 110(3)
C23 C24 C25 114(3)
C24 C25 C26 106(3)
C26 C21 P2 112.1(18)
C22 C21 P2 116(3)
C22 C21 C26 110(2)
C24 C23 C22 109(3)
C21 C22 C23 113(3)
C102 C101 P1 112(2)
C101 C102 P2 104.8(19)
C125 C126 C121 107(3)
C125 C124 C123 108(3)
C124 C125 C126 111(3)
C126 C121 P2 108(2)
C122 C121 P2 115(2)
C122 C121 C126 108(3)
C122 C123 C124 109(3)
C123 C122 C121 115(3)
C9 C14 C13 109.8(15)
C12 C13 C14 113.1(15)
C14 C9 P1 117.1(10)
C10 C9 P1 114.6(9)
C10 C9 C14 113.8(12)
C9 C10 C11 112.1(15)
C13 C12 C11 110.4(17)
C12 C11 C10 114.5(17)
P1 W1A P2 81.62(19)
P1 W1A Cl4A 81.1(4)
Cl2 W1A P1 167.5(4)
Cl2 W1A P2 90.0(2)
Cl2 W1A Cl4A 88.6(5)
Cl3 W1A P1 95.9(3)
Cl3 W1A P2 169.2(5)
Cl3 W1A Cl2 90.6(2)
Cl3 W1A Cl4A 86.7(5)
O1A W1A P1 99(2)
O1A W1A P2 88(2)
O1A W1A Cl2 90.2(19)
O1A W1A Cl3 103(2)
O1A W1A Cl4A 170(2)
Cl4A W1A P2 82.5(4)

loop_
_geom_bond_atom_site_label_1
_geom_bond_atom_site_label_2
_geom_bond_distance
W1 Cl4 2.438(9)
W1 P1 2.585(3)
W1 P2 2.533(4)
W1 Cl2 2.343(4)
W1 Cl3 2.403(4)
W1 O1 1.806(14)
P1 C1 1.85(3)
P1 C3 1.829(14)
P1 C101 1.86(3)
P1 C9 1.846(13)
P1 W1A 2.504(7)
P2 C2 1.93(2)
P2 C15 1.85(2)
P2 C21 2.09(3)
P2 C102 1.87(2)
P2 C121 1.65(3)
P2 W1A 2.591(7)
Cl2 W1A 2.437(7)
Cl3 W1A 2.349(7)
Cl7 C27 1.758(13)
Cl5 C27 1.751(15)
Cl6 C27 1.694(14)
C1 C2 1.57(4)
C20 C15 1.49(2)
C20 C19 1.53(2)
C7 C8 1.61(3)
C7 C6 1.45(3)
C15 C16 1.45(2)
C3 C8 1.45(2)
C3 C4 1.51(2)
C19 C18 1.36(3)
C5 C6 1.41(3)
C5 C4 1.48(2)
C18 C17 1.56(4)
C17 C16 1.40(4)
C26 C25 1.56(4)
C26 C21 1.51(4)
C24 C25 1.52(4)
C24 C23 1.41(5)
C21 C22 1.46(4)
C23 C22 1.53(5)
C101 C102 1.48(5)
C126 C125 1.58(5)
C126 C121 1.59(4)
C124 C125 1.47(5)
C124 C123 1.59(4)
C121 C122 1.49(4)
C123 C122 1.47(4)
C14 C13 1.54(2)
C14 C9 1.498(19)
C13 C12 1.47(3)
C9 C10 1.494(19)
C10 C11 1.50(2)
C12 C11 1.48(3)
W1A O1A 1.98(9)
W1A Cl4A 2.581(17)

loop_
_exptl_oxdiff_crystal_face_indexfrac_h
_exptl_oxdiff_crystal_face_indexfrac_k
_exptl_oxdiff_crystal_face_indexfrac_l
_exptl_oxdiff_crystal_face_x
_exptl_oxdiff_crystal_face_y
_exptl_oxdiff_crystal_face_z
1.0036 -2.9871 -12.0132 -0.9612 -0.0733 0.3895
-0.0030 2.9885 12.0147 0.9017 0.1253 -0.4866
4.0055 -3.9850 -10.0087 -1.0448 -0.0349 -0.0230
5.0022 -2.0018 9.0117 0.2219 -0.0386 -0.9642
-7.0051 3.9933 -3.0066 0.3665 0.0434 0.9284
-0.0032 10.0018 -1.9857 0.2376 0.9497 0.3623
0.0032 -10.0018 1.9857 -0.2376 -0.9497 -0.3623
